data_2229195
loop_
_publ_author_name
'Suleiman Gwaram, Nura'
'Ikmal Hisham, Nurul Azimah'
'Khaledi, Hamid'
'Mohd Ali, Hapipah'

_publ_section_title
;
 Aqua{2-morpholino-<i>N</i>-[1-(2-pyridyl)ethylidene]ethanamine-\k^3^<i>N</i>,<i>N</i>',<i>N</i>''}bis(thiocyanato-\k<i>N</i>)cobalt(II)
;
_journal_coeditor_code PV2377
_journal_issue 2
_journal_name_full 'Acta Crystallographica Section E'
_journal_page_first m205
_journal_paper_doi 10.1107/S160053681100136X
_journal_volume 67
_journal_year 2011
_chemical_formula_iupac '[Co (N C S)2 (C13 H19 N3 O) (H2 O)]'
_chemical_formula_moiety 'C15 H21 Co N5 O2 S2'
_chemical_formula_sum 'C15 H21 Co N5 O2 S2'
_chemical_formula_weight 426.42
_chemical_name_systematic
;
Aqua{2-morpholino-<i>N</i>-[1-(2-pyridyl)ethylidene]ethanamine-\
\k^3^<i>N</i>,<i>N</i>',<i>N</i>''}bis(thiocyanato-\k<i>N</i>)cobalt(II)
;
_space_group_IT_number 14
_symmetry_cell_setting monoclinic
_symmetry_space_group_name_Hall '-P 2ybc'
_symmetry_space_group_name_H-M 'P 1 21/c 1'
_atom_sites_solution_hydrogens geom
_atom_sites_solution_primary direct
_atom_sites_solution_secondary difmap
_audit_creation_method SHELXL-97
_cell_angle_alpha 90.00
_cell_angle_beta 91.115(3)
_cell_angle_gamma 90.00
_cell_formula_units_Z 4
_cell_length_a 7.1554(3)
_cell_length_b 22.1870(10)
_cell_length_c 12.1297(5)
_cell_measurement_reflns_used 2128
_cell_measurement_temperature 100(2)
_cell_measurement_theta_max 23.41
_cell_measurement_theta_min 2.49
_cell_volume 1925.31(14)
_computing_cell_refinement 'SAINT (Bruker, 2007)'
_computing_data_collection 'APEX2 (Bruker, 2007)'
_computing_data_reduction 'SAINT (Bruker, 2007)'
_computing_molecular_graphics 'X-SEED (Barbour, 2001)'
_computing_publication_material 'SHELXL97 (Sheldrick, 2008) and publCIF (Westrip, 2010)'
_computing_structure_refinement 'SHELXL97 (Sheldrick, 2008)'
_computing_structure_solution 'SHELXS97 (Sheldrick, 2008)'
_diffrn_ambient_temperature 100(2)
_diffrn_measured_fraction_theta_full 0.999
_diffrn_measured_fraction_theta_max 0.999
_diffrn_measurement_device_type 'Bruker APEXII CCD'
_diffrn_measurement_method '\f and \w'
_diffrn_radiation_monochromator graphite
_diffrn_radiation_source 'fine-focus sealed tube'
_diffrn_radiation_type MoK\a
_diffrn_radiation_wavelength 0.71073
_diffrn_reflns_av_R_equivalents 0.0623
_diffrn_reflns_av_sigmaI/netI 0.0583
_diffrn_reflns_limit_h_max 8
_diffrn_reflns_limit_h_min -8
_diffrn_reflns_limit_k_max 26
_diffrn_reflns_limit_k_min -26
_diffrn_reflns_limit_l_max 14
_diffrn_reflns_limit_l_min -14
_diffrn_reflns_number 13017
_diffrn_reflns_theta_full 25.00
_diffrn_reflns_theta_max 25.00
_diffrn_reflns_theta_min 1.84
_exptl_absorpt_coefficient_mu 1.127
_exptl_absorpt_correction_T_max 0.9153
_exptl_absorpt_correction_T_min 0.8229
_exptl_absorpt_correction_type multi-scan
_exptl_absorpt_process_details '(SADABS; Sheldrick, 1996)'
_exptl_crystal_colour red
_exptl_crystal_density_diffrn 1.471
_exptl_crystal_density_method 'not measured'
_exptl_crystal_description rod
_exptl_crystal_F_000 884
_exptl_crystal_size_max 0.18
_exptl_crystal_size_mid 0.10
_exptl_crystal_size_min 0.08
_refine_diff_density_max 0.794
_refine_diff_density_min -0.536
_refine_ls_extinction_method none
_refine_ls_goodness_of_fit_ref 1.082
_refine_ls_hydrogen_treatment mixed
_refine_ls_matrix_type full
_refine_ls_number_parameters 233
_refine_ls_number_reflns 3401
_refine_ls_number_restraints 3
_refine_ls_restrained_S_all 1.082
_refine_ls_R_factor_all 0.0742
_refine_ls_R_factor_gt 0.0547
_refine_ls_shift/su_max 0.000
_refine_ls_shift/su_mean 0.000
_refine_ls_structure_factor_coef Fsqd
_refine_ls_weighting_details 'calc w=1/[\s^2^(Fo^2^)+(0.0626P)^2^+2.7605P] where P=(Fo^2^+2Fc^2^)/3'
_refine_ls_weighting_scheme calc
_refine_ls_wR_factor_gt 0.1278
_refine_ls_wR_factor_ref 0.1372
_reflns_number_gt 2662
_reflns_number_total 3401
_reflns_threshold_expression I>2\s(I)
_cod_data_source_file pv2377.cif
_cod_data_source_block I
_cod_original_sg_symbol_H-M 'P 21/c'
_cod_database_code 2229195
_cod_database_fobs_code 2229195

loop_
_symmetry_equiv_pos_as_xyz
'x, y, z'
'-x, y+1/2, -z+1/2'
'-x, -y, -z'
'x, -y-1/2, z-1/2'

loop_
_atom_site_type_symbol
_atom_site_label
_atom_site_fract_x
_atom_site_fract_y
_atom_site_fract_z
_atom_site_U_iso_or_equiv
_atom_site_adp_type
_atom_site_calc_flag
_atom_site_refinement_flags
_atom_site_occupancy
_atom_site_disorder_assembly
_atom_site_disorder_group
Co Co1 0.14436(7) 0.37659(2) 0.77043(5) 0.01682(19) Uani d . 1 . .
S S1 0.62351(16) 0.22817(6) 0.78138(16) 0.0511(5) Uani d . 1 . .
S S2 0.40771(17) 0.56976(6) 0.67930(12) 0.0357(3) Uani d U 1 . .
O O1 0.1265(5) 0.29112(14) 0.4482(3) 0.0315(8) Uani d . 1 . .
O O2 0.0220(4) 0.28962(14) 0.7921(3) 0.0248(7) Uani d D 1 . .
H H2A 0.063(7) 0.2640(18) 0.836(3) 0.030 Uiso d D 1 . .
H H2B -0.091(4) 0.282(2) 0.788(4) 0.030 Uiso d D 1 . .
N N1 0.1427(5) 0.38088(16) 0.9493(3) 0.0240(8) Uani d . 1 . .
N N2 -0.1063(4) 0.41983(16) 0.8045(3) 0.0195(8) Uani d . 1 . .
N N3 0.0131(5) 0.38505(15) 0.5984(3) 0.0180(8) Uani d . 1 . .
N N4 0.3878(5) 0.32766(17) 0.7616(3) 0.0273(9) Uani d . 1 . .
N N5 0.2780(5) 0.45788(16) 0.7493(3) 0.0227(8) Uani d . 1 . .
C C1 0.2665(7) 0.3574(2) 1.0199(4) 0.0345(12) Uani d . 1 . .
H H1 0.3780 0.3403 0.9924 0.041 Uiso calc R 1 . .
C C2 0.2382(10) 0.3571(3) 1.1326(5) 0.0522(17) Uani d . 1 . .
H H2 0.3300 0.3407 1.1817 0.063 Uiso calc R 1 . .
C C3 0.0743(11) 0.3811(3) 1.1727(5) 0.064(2) Uani d . 1 . .
H H3 0.0506 0.3807 1.2495 0.076 Uiso calc R 1 . .
C C4 -0.0533(9) 0.4055(3) 1.0995(4) 0.0449(14) Uani d . 1 . .
H H4 -0.1662 0.4224 1.1255 0.054 Uiso calc R 1 . .
C C5 -0.0178(6) 0.4054(2) 0.9889(4) 0.0271(11) Uani d . 1 . .
C C6 -0.1499(6) 0.4296(2) 0.9038(4) 0.0269(11) Uani d . 1 . .
C C7 -0.3223(7) 0.4624(3) 0.9403(5) 0.0456(15) Uani d . 1 . .
H H7A -0.3986 0.4735 0.8755 0.068 Uiso calc R 1 . .
H H7B -0.2855 0.4989 0.9808 0.068 Uiso calc R 1 . .
H H7C -0.3949 0.4361 0.9883 0.068 Uiso calc R 1 . .
C C8 -0.2204(6) 0.4400(2) 0.7098(4) 0.0246(10) Uani d . 1 . .
H H8A -0.2712 0.4807 0.7241 0.030 Uiso calc R 1 . .
H H8B -0.3265 0.4120 0.6974 0.030 Uiso calc R 1 . .
C C9 -0.0980(6) 0.4413(2) 0.6091(4) 0.0223(10) Uani d . 1 . .
H H9A -0.1778 0.4466 0.5423 0.027 Uiso calc R 1 . .
H H9B -0.0121 0.4762 0.6145 0.027 Uiso calc R 1 . .
C C10 -0.1111(6) 0.33506(19) 0.5629(4) 0.0232(10) Uani d . 1 . .
H H10A -0.1853 0.3478 0.4973 0.028 Uiso calc R 1 . .
H H10B -0.1992 0.3259 0.6226 0.028 Uiso calc R 1 . .
C C11 -0.0029(7) 0.2791(2) 0.5357(4) 0.0279(11) Uani d . 1 . .
H H11A 0.0669 0.2650 0.6021 0.033 Uiso calc R 1 . .
H H11B -0.0905 0.2468 0.5124 0.033 Uiso calc R 1 . .
C C12 0.2525(7) 0.3375(2) 0.4824(4) 0.0296(11) Uani d . 1 . .
H H12A 0.3422 0.3452 0.4229 0.036 Uiso calc R 1 . .
H H12B 0.3243 0.3238 0.5483 0.036 Uiso calc R 1 . .
C C13 0.1525(7) 0.3950(2) 0.5091(4) 0.0255(10) Uani d . 1 . .
H H13A 0.0872 0.4103 0.4420 0.031 Uiso calc R 1 . .
H H13B 0.2446 0.4258 0.5334 0.031 Uiso calc R 1 . .
C C14 0.4866(6) 0.2874(2) 0.7706(4) 0.0297(11) Uani d . 1 . .
C C15 0.3316(5) 0.5040(2) 0.7189(4) 0.0192(9) Uani d U 1 . .

loop_
_atom_site_aniso_label
_atom_site_aniso_U_11
_atom_site_aniso_U_22
_atom_site_aniso_U_33
_atom_site_aniso_U_12
_atom_site_aniso_U_13
_atom_site_aniso_U_23
Co1 0.0109(3) 0.0182(3) 0.0215(3) 0.0007(2) 0.0026(2) 0.0016(2)
S1 0.0148(6) 0.0235(7) 0.1153(15) 0.0026(5) 0.0068(7) 0.0148(8)
S2 0.0273(6) 0.0273(7) 0.0523(9) -0.0060(5) -0.0027(6) 0.0136(6)
O1 0.0404(19) 0.0304(18) 0.0242(18) -0.0125(15) 0.0143(15) -0.0108(14)
O2 0.0200(15) 0.0262(18) 0.0281(19) -0.0045(14) -0.0035(14) 0.0116(14)
N1 0.0224(19) 0.0220(19) 0.028(2) -0.0062(16) -0.0038(16) 0.0029(17)
N2 0.0141(17) 0.026(2) 0.018(2) 0.0001(15) 0.0031(15) -0.0023(16)
N3 0.0214(18) 0.0158(18) 0.0170(19) -0.0014(14) 0.0049(15) 0.0010(15)
N4 0.0164(18) 0.027(2) 0.039(3) 0.0032(17) 0.0019(17) 0.0030(18)
N5 0.0175(18) 0.020(2) 0.030(2) -0.0011(16) 0.0022(16) 0.0015(17)
C1 0.043(3) 0.027(3) 0.033(3) -0.004(2) -0.016(2) 0.000(2)
C2 0.088(5) 0.035(3) 0.033(3) -0.003(3) -0.034(3) 0.003(3)
C3 0.108(6) 0.065(4) 0.018(3) 0.005(4) 0.001(3) -0.010(3)
C4 0.065(4) 0.053(3) 0.017(3) -0.001(3) 0.007(3) -0.007(2)
C5 0.028(2) 0.033(3) 0.020(3) -0.009(2) 0.003(2) -0.006(2)
C6 0.017(2) 0.035(3) 0.028(3) -0.005(2) 0.0004(19) -0.006(2)
C7 0.021(2) 0.071(4) 0.045(4) 0.004(3) 0.011(2) -0.021(3)
C8 0.018(2) 0.026(2) 0.030(3) 0.0068(18) -0.0023(19) -0.003(2)
C9 0.024(2) 0.025(2) 0.018(2) 0.0018(19) -0.0060(18) 0.0027(19)
C10 0.027(2) 0.022(2) 0.020(2) -0.0041(19) -0.0013(19) 0.0022(19)
C11 0.035(3) 0.028(3) 0.022(3) -0.009(2) 0.008(2) -0.002(2)
C12 0.033(3) 0.029(3) 0.028(3) -0.011(2) 0.017(2) -0.009(2)
C13 0.035(3) 0.026(2) 0.016(2) -0.008(2) 0.008(2) -0.0005(19)
C14 0.016(2) 0.025(3) 0.049(3) -0.007(2) 0.002(2) 0.004(2)
C15 0.0111(19) 0.025(2) 0.021(2) 0.0056(18) -0.0041(17) -0.0041(19)

loop_
_atom_type_symbol
_atom_type_description
_atom_type_scat_dispersion_real
_atom_type_scat_dispersion_imag
_atom_type_scat_source
C C 0.0033 0.0016 'International Tables Vol C Tables 4.2.6.8 and 6.1.1.4'
H H 0.0000 0.0000 'International Tables Vol C Tables 4.2.6.8 and 6.1.1.4'
N N 0.0061 0.0033 'International Tables Vol C Tables 4.2.6.8 and 6.1.1.4'
O O 0.0106 0.0060 'International Tables Vol C Tables 4.2.6.8 and 6.1.1.4'
S S 0.1246 0.1234 'International Tables Vol C Tables 4.2.6.8 and 6.1.1.4'
Cl Cl 0.1484 0.1585 'International Tables Vol C Tables 4.2.6.8 and 6.1.1.4'
Co Co 0.3494 0.9721 'International Tables Vol C Tables 4.2.6.8 and 6.1.1.4'

loop_
_geom_angle_atom_site_label_1
_geom_angle_atom_site_label_2
_geom_angle_atom_site_label_3
_geom_angle_site_symmetry_1
_geom_angle_site_symmetry_3
_geom_angle
_geom_angle_publ_flag
N4 Co1 N5 . . 93.44(14) ?
N4 Co1 N2 . . 170.73(15) ?
N5 Co1 N2 . . 91.43(14) ?
N4 Co1 O2 . . 83.07(14) ?
N5 Co1 O2 . . 176.51(13) ?
N2 Co1 O2 . . 92.01(13) ?
N4 Co1 N1 . . 95.53(15) ?
N5 Co1 N1 . . 95.59(14) ?
N2 Co1 N1 . . 76.14(14) ?
O2 Co1 N1 . . 84.63(13) ?
N4 Co1 N3 . . 109.26(15) ?
N5 Co1 N3 . . 89.88(13) ?
N2 Co1 N3 . . 78.61(13) ?
O2 Co1 N3 . . 91.41(12) ?
N1 Co1 N3 . . 154.27(13) ?
C12 O1 C11 . . 109.3(3) ?
Co1 O2 H2A . . 124(4) ?
Co1 O2 H2B . . 126(3) ?
H2A O2 H2B . . 103(5) ?
C1 N1 C5 . . 118.9(4) ?
C1 N1 Co1 . . 127.7(3) ?
C5 N1 Co1 . . 112.9(3) ?
C6 N2 C8 . . 123.3(4) ?
C6 N2 Co1 . . 119.7(3) ?
C8 N2 Co1 . . 117.0(3) ?
C10 N3 C9 . . 109.6(3) ?
C10 N3 C13 . . 107.7(3) ?
C9 N3 C13 . . 107.7(3) ?
C10 N3 Co1 . . 116.0(3) ?
C9 N3 Co1 . . 101.6(2) ?
C13 N3 Co1 . . 113.9(3) ?
C14 N4 Co1 . . 158.4(4) ?
C15 N5 Co1 . . 166.6(4) ?
N1 C1 C2 . . 122.1(5) ?
N1 C1 H1 . . 119.0 ?
C2 C1 H1 . . 119.0 ?
C3 C2 C1 . . 119.1(5) ?
C3 C2 H2 . . 120.5 ?
C1 C2 H2 . . 120.5 ?
C4 C3 C2 . . 118.8(5) ?
C4 C3 H3 . . 120.6 ?
C2 C3 H3 . . 120.6 ?
C5 C4 C3 . . 120.0(6) ?
C5 C4 H4 . . 120.0 ?
C3 C4 H4 . . 120.0 ?
N1 C5 C4 . . 121.2(5) ?
N1 C5 C6 . . 115.3(4) ?
C4 C5 C6 . . 123.5(5) ?
N2 C6 C5 . . 115.7(4) ?
N2 C6 C7 . . 125.4(5) ?
C5 C6 C7 . . 118.9(4) ?
C6 C7 H7A . . 109.5 ?
C6 C7 H7B . . 109.5 ?
H7A C7 H7B . . 109.5 ?
C6 C7 H7C . . 109.5 ?
H7A C7 H7C . . 109.5 ?
H7B C7 H7C . . 109.5 ?
N2 C8 C9 . . 108.4(3) ?
N2 C8 H8A . . 110.0 ?
C9 C8 H8A . . 110.0 ?
N2 C8 H8B . . 110.0 ?
C9 C8 H8B . . 110.0 ?
H8A C8 H8B . . 108.4 ?
N3 C9 C8 . . 111.9(3) ?
N3 C9 H9A . . 109.2 ?
C8 C9 H9A . . 109.2 ?
N3 C9 H9B . . 109.2 ?
C8 C9 H9B . . 109.2 ?
H9A C9 H9B . . 107.9 ?
N3 C10 C11 . . 112.0(4) ?
N3 C10 H10A . . 109.2 ?
C11 C10 H10A . . 109.2 ?
N3 C10 H10B . . 109.2 ?
C11 C10 H10B . . 109.2 ?
H10A C10 H10B . . 107.9 ?
O1 C11 C10 . . 110.4(4) ?
O1 C11 H11A . . 109.6 ?
C10 C11 H11A . . 109.6 ?
O1 C11 H11B . . 109.6 ?
C10 C11 H11B . . 109.6 ?
H11A C11 H11B . . 108.1 ?
O1 C12 C13 . . 112.0(4) ?
O1 C12 H12A . . 109.2 ?
C13 C12 H12A . . 109.2 ?
O1 C12 H12B . . 109.2 ?
C13 C12 H12B . . 109.2 ?
H12A C12 H12B . . 107.9 ?
C12 C13 N3 . . 110.8(3) ?
C12 C13 H13A . . 109.5 ?
N3 C13 H13A . . 109.5 ?
C12 C13 H13B . . 109.5 ?
N3 C13 H13B . . 109.5 ?
H13A C13 H13B . . 108.1 ?
N4 C14 S1 . . 178.1(5) ?
N5 C15 S2 . . 178.5(4) ?

loop_
_geom_bond_atom_site_label_1
_geom_bond_atom_site_label_2
_geom_bond_site_symmetry_2
_geom_bond_distance
_geom_bond_publ_flag
Co1 N4 . 2.057(4) ?
Co1 N5 . 2.060(4) ?
Co1 N2 . 2.083(3) ?
Co1 O2 . 2.137(3) ?
Co1 N1 . 2.171(4) ?
Co1 N3 . 2.279(4) ?
S1 C14 . 1.642(5) ?
S2 C15 . 1.633(5) ?
O1 C12 . 1.424(5) ?
O1 C11 . 1.446(5) ?
O2 H2A . 0.83(3) ?
O2 H2B . 0.83(3) ?
N1 C1 . 1.327(6) ?
N1 C5 . 1.366(6) ?
N2 C6 . 1.269(6) ?
N2 C8 . 1.465(6) ?
N3 C10 . 1.480(5) ?
N3 C9 . 1.487(5) ?
N3 C13 . 1.503(5) ?
N4 C14 . 1.144(6) ?
N5 C15 . 1.155(5) ?
C1 C2 . 1.386(8) ?
C1 H1 . 0.9500 ?
C2 C3 . 1.385(9) ?
C2 H2 . 0.9500 ?
C3 C4 . 1.372(9) ?
C3 H3 . 0.9500 ?
C4 C5 . 1.371(7) ?
C4 H4 . 0.9500 ?
C5 C6 . 1.486(7) ?
C6 C7 . 1.507(6) ?
C7 H7A . 0.9800 ?
C7 H7B . 0.9800 ?
C7 H7C . 0.9800 ?
C8 C9 . 1.517(6) ?
C8 H8A . 0.9900 ?
C8 H8B . 0.9900 ?
C9 H9A . 0.9900 ?
C9 H9B . 0.9900 ?
C10 C11 . 1.504(6) ?
C10 H10A . 0.9900 ?
C10 H10B . 0.9900 ?
C11 H11A . 0.9900 ?
C11 H11B . 0.9900 ?
C12 C13 . 1.501(6) ?
C12 H12A . 0.9900 ?
C12 H12B . 0.9900 ?
C13 H13A . 0.9900 ?
C13 H13B . 0.9900 ?

loop_
_geom_hbond_atom_site_label_D
_geom_hbond_atom_site_label_H
_geom_hbond_atom_site_label_A
_geom_hbond_site_symmetry_A
_geom_hbond_distance_DH
_geom_hbond_distance_HA
_geom_hbond_distance_DA
_geom_hbond_angle_DHA
O2 H2A O1 4_566 0.83(3) 1.88(3) 2.701(4) 172(5)
O2 H2B S1 1_455 0.83(3) 2.36(3) 3.161(3) 162(5)
C11 H11A O2 . 0.99 2.40 3.121(6) 130
C12 H12B N4 . 0.99 2.62 3.511(7) 150
C2 H2 S1 4_566 0.95 2.85 3.774(6) 165
